data_6000336
loop_
_publ_author_name
'Sales, M.'
'Eguia, G.'
'Quintana, P.'
'Torres-Martinez, L. M.'
'West, A. R.'

_publ_section_title
;
 The phase diagram CaO-Al2O3-Ta2O5 and the crystal structures of Ca2AlTaO6
 and CaAlTaO5
;
_journal_name_full 'Journal of Solid State Chemistry'
_journal_page_first 62
_journal_page_last 68
_journal_paper_doi 10.1006/jssc.1998.8079
_journal_volume 143
_journal_year 1999
_chemical_formula_sum 'Al Ca O5 Ta'
_space_group_name_H-M_alt 'C 1 2/c 1'
_cell_angle_alpha 90.000
_cell_angle_beta 114.098
_cell_angle_gamma 90.000
_cell_length_a 6.6760
_cell_length_b 8.9546
_cell_length_c 7.3494
_cell_volume 401.06
_cod_database_code 6000336

loop_
_atom_site_label
_atom_site_fract_x
_atom_site_fract_y
_atom_site_fract_z
? ? ? ?
